data_4347581
loop_
_publ_author_name
'Chang, Stephanie W.'
'Lewis, Andrew R.'
'Prosser, Kathleen E.'
'Thompson, John R.'
'Gladkikh, Margarita'
'Bally, Marcel B.'
'Warren, Jeffrey J.'
'Walsby, Charles J.'

_publ_section_title
;
 CF3 Derivatives of the Anticancer Ru(III) Complexes KP1019, NKP-1339, and
 Their Imidazole and Pyridine Analogues Show Enhanced Lipophilicity,
 Albumin Interactions, and Cytotoxicity.
;
_journal_issue 10
_journal_name_full 'Inorganic chemistry'
_journal_page_first 4850
_journal_page_last 4863
_journal_paper_doi 10.1021/acs.inorgchem.6b00359
_journal_volume 55
_journal_year 2016
_chemical_formula_moiety 'C8 H6 Cl4 F6 N4 Ru, C24 H20 P'
_chemical_formula_sum 'C32 H26 Cl4 F6 N4 P Ru'
_chemical_formula_weight 854.41
_space_group_crystal_system triclinic
_space_group_IT_number 2
_space_group_name_Hall '-P 1'
_space_group_name_H-M_alt 'P -1'
_atom_sites_solution_hydrogens mixed
_cell_angle_alpha 66.2780(16)
_cell_angle_beta 84.0270(17)
_cell_angle_gamma 89.0000(18)
_cell_formula_units_Z 2
_cell_length_a 10.9244(12)
_cell_length_b 12.2867(14)
_cell_length_c 14.6192(16)
_cell_measurement_reflns_used 9169
_cell_measurement_temperature 296(2)
_cell_measurement_theta_max 30.13
_cell_measurement_theta_min 2.29
_cell_volume 1786.1(3)
_computing_cell_refinement 'Bruker SAINT (Bruker, 2013)'
_computing_data_collection 'Bruker APEX2 (Bruker, 2014)'
_computing_data_reduction 'Bruker SAINT (Bruker, 2013)'
_computing_structure_refinement 'SHELXL-2015 (Sheldrick 2015)'
_computing_structure_solution 'SHELXT (Sheldrick, 2015)'
_diffrn_ambient_temperature 296(2)
_diffrn_measured_fraction_theta_full 0.995
_diffrn_measured_fraction_theta_max 0.995
_diffrn_measurement_device_type 'Bruker APEX-II CCD'
_diffrn_measurement_method '\f and \w scans'
_diffrn_radiation_monochromator graphite
_diffrn_radiation_type MoK\a
_diffrn_radiation_wavelength 0.71073
_diffrn_reflns_av_R_equivalents 0.0261
_diffrn_reflns_av_unetI/netI 0.0183
_diffrn_reflns_limit_h_max 13
_diffrn_reflns_limit_h_min -13
_diffrn_reflns_limit_k_max 15
_diffrn_reflns_limit_k_min -15
_diffrn_reflns_limit_l_max 18
_diffrn_reflns_limit_l_min -18
_diffrn_reflns_number 42753
_diffrn_reflns_theta_full 25.242
_diffrn_reflns_theta_max 26.371
_diffrn_reflns_theta_min 1.811
_exptl_absorpt_coefficient_mu 0.844
_exptl_absorpt_correction_T_max 0.7460
_exptl_absorpt_correction_T_min 0.6757
_exptl_absorpt_correction_type multi-scan
_exptl_absorpt_process_details '(Sheldrick , 1996)'
_exptl_crystal_colour orange
_exptl_crystal_density_diffrn 1.589
_exptl_crystal_description Block
_exptl_crystal_F_000 854
_refine_diff_density_max 2.108
_refine_diff_density_min -0.635
_refine_ls_extinction_method none
_refine_ls_goodness_of_fit_ref 1.044
_refine_ls_hydrogen_treatment mixed
_refine_ls_matrix_type full
_refine_ls_number_parameters 467
_refine_ls_number_reflns 7281
_refine_ls_number_restraints 438
_refine_ls_restrained_S_all 1.065
_refine_ls_R_factor_all 0.0524
_refine_ls_R_factor_gt 0.0431
_refine_ls_shift/su_max 0.002
_refine_ls_shift/su_mean 0.000
_refine_ls_structure_factor_coef Fsqd
_refine_ls_weighting_details 'w=1/[\s^2^(Fo^2^)+(0.0630P)^2^+3.8394P] where P=(Fo^2^+2Fc^2^)/3'
_refine_ls_weighting_scheme calc
_refine_ls_wR_factor_gt 0.1176
_refine_ls_wR_factor_ref 0.1260
_reflns_Friedel_coverage 0.000
_reflns_number_gt 6179
_reflns_number_total 7281
_reflns_threshold_expression 'I > 2\s(I)'
_cod_data_source_file ic6b00359_si_002.cif
_cod_data_source_block 2c
_cod_depositor_comments
;
The following automatic conversions were performed:

data item '_exptl_absorpt_correction_type' value 'Multi-scan' was
changed to 'multi-scan' in accordance with the
/home/saulius/struct/COD-crude-data/automatic-downloads/DataCite-retrospective/ACS/depositions/lib/dictionaries/cif_core.dic
dictionary named 'cif_core.dic' version 2.4.2 last updated on
2011-04-26.

Automatic conversion script
Id: cif_fix_values 6909 2019-04-08 15:41:33Z antanas 
;
_cod_database_code 4347581

loop_
_space_group_symop_operation_xyz
'x, y, z'
'-x, -y, -z'

loop_
_atom_site_label
_atom_site_type_symbol
_atom_site_fract_x
_atom_site_fract_y
_atom_site_fract_z
_atom_site_U_iso_or_equiv
_atom_site_adp_type
_atom_site_occupancy
_atom_site_site_symmetry_order
_atom_site_calc_flag
_atom_site_refinement_flags_posn
_atom_site_refinement_flags_adp
_atom_site_refinement_flags_occupancy
_atom_site_disorder_assembly
_atom_site_disorder_group
Ru1 Ru 0.5000 0.0000 1.0000 0.02920(11) Uani 1 2 d S U P . .
N1 N 0.6360(3) 0.0083(3) 0.8868(2) 0.0372(7) Uani 1 1 d . U . . .
Cl1 Cl 0.52144(10) 0.20716(8) 0.95440(7) 0.0464(2) Uani 1 1 d . U . . .
Ru2 Ru 0.5000 0.0000 0.5000 0.03064(12) Uani 1 2 d S U P . .
N2 N 0.4755(3) 0.1130(3) 0.3530(2) 0.0336(6) Uani 1 1 d . U . . .
Cl2 Cl 0.34809(9) 0.03277(10) 0.88862(7) 0.0471(2) Uani 1 1 d . U . . .
P300 P 0.84408(9) 0.49936(9) 0.28616(7) 0.0353(2) Uani 1 1 d . U . . .
F11 F 1.0021(10) -0.0417(12) 0.7399(12) 0.1343(17) Uani 0.531(6) 1 d D U P A 1
F12 F 0.9370(8) -0.1873(9) 0.8690(9) 0.1343(17) Uani 0.531(6) 1 d D U P A 1
F13 F 0.8877(8) -0.1767(11) 0.7407(11) 0.1343(17) Uani 0.531(6) 1 d D U P A 1
F13A F 0.8913(8) -0.0679(11) 0.6637(9) 0.1343(17) Uani 0.469(6) 1 d D U P A 2
F12A F 0.9085(10) -0.2025(10) 0.8164(11) 0.1343(17) Uani 0.469(6) 1 d D U P A 2
F11A F 0.9988(11) -0.0256(14) 0.7642(14) 0.1343(17) Uani 0.469(6) 1 d D U P A 2
F21 F 0.2903(7) 0.4217(5) 0.1980(4) 0.110(2) Uani 0.885(9) 1 d . U P B 1
F22 F 0.4625(6) 0.4647(4) 0.1088(4) 0.111(2) Uani 0.885(9) 1 d . U P B 1
F23 F 0.3297(6) 0.3686(4) 0.0746(4) 0.099(2) Uani 0.885(9) 1 d . U P B 1
F21A F 0.259(3) 0.358(3) 0.131(3) 0.077(7) Uani 0.115(9) 1 d . U P B 2
F22A F 0.437(4) 0.425(3) 0.067(2) 0.075(7) Uani 0.115(9) 1 d . U P B 2
F23A F 0.365(4) 0.454(3) 0.180(3) 0.071(6) Uani 0.115(9) 1 d . U P B 2
Cl4 Cl 0.31677(9) 0.06565(9) 0.55938(7) 0.0457(2) Uani 1 1 d . U . . .
Cl3 Cl 0.38578(10) -0.15395(9) 0.48483(7) 0.0466(2) Uani 1 1 d . U . . .
N12 N 0.7324(4) 0.0529(5) 0.7367(3) 0.0688(12) Uani 1 1 d . U . . .
H12 H 0.7515 0.0876 0.6728 0.18(4) Uiso 1 1 calc R . . . .
N22 N 0.4797(3) 0.1855(3) 0.1890(2) 0.0383(7) Uani 1 1 d . U . . .
H22 H 0.498(4) 0.192(4) 0.126(4) 0.054(13) Uiso 1 1 d . . . . .
C11 C 0.7304(4) -0.0687(4) 0.8966(4) 0.0498(10) Uani 1 1 d . U . . .
H11 H 0.7502 -0.1292 0.9559 0.060 Uiso 1 1 calc R U . . .
C12 C 0.7901(5) -0.0397(6) 0.8027(5) 0.0690(13) Uani 1 1 d . U . . .
C13 C 0.6408(4) 0.0789(4) 0.7904(3) 0.0498(10) Uani 1 1 d . U . . .
H13 H 0.5862 0.1396 0.7635 0.060 Uiso 1 1 calc R U . . .
C21 C 0.5101(3) 0.0947(3) 0.2710(3) 0.0345(7) Uani 1 1 d . U . . .
H21 H 0.5503 0.0276 0.2704 0.041 Uiso 1 1 calc R U . . .
C22 C 0.4225(4) 0.2668(3) 0.2200(3) 0.0414(8) Uani 1 1 d . U . . .
C23 C 0.4200(4) 0.2210(3) 0.3217(3) 0.0419(9) Uani 1 1 d . U . . .
H23 H 0.3862 0.2570 0.3633 0.050 Uiso 1 1 calc R U . . .
C24 C 0.3749(6) 0.3791(4) 0.1502(4) 0.0630(12) Uani 1 1 d . U . . .
C301 C 0.8255(3) 0.4127(3) 0.2149(3) 0.0371(8) Uani 1 1 d . U . . .
C302 C 0.8400(5) 0.4657(4) 0.1099(3) 0.0528(11) Uani 1 1 d . U . . .
H302 H 0.8618 0.5460 0.0760 0.063 Uiso 1 1 calc R U . . .
C303 C 0.8215(5) 0.3970(5) 0.0574(4) 0.0655(13) Uani 1 1 d . U . . .
H303 H 0.8300 0.4316 -0.0124 0.079 Uiso 1 1 calc R U . . .
C304 C 0.7906(5) 0.2783(5) 0.1071(4) 0.0614(12) Uani 1 1 d . U . . .
H304 H 0.7786 0.2331 0.0707 0.074 Uiso 1 1 calc R U . . .
C305 C 0.7773(4) 0.2257(4) 0.2105(4) 0.0529(10) Uani 1 1 d . U . . .
H305 H 0.7572 0.1450 0.2437 0.063 Uiso 1 1 calc R U . . .
C306 C 0.7938(4) 0.2926(4) 0.2646(3) 0.0450(9) Uani 1 1 d . U . . .
H306 H 0.7838 0.2574 0.3345 0.054 Uiso 1 1 calc R U . . .
C307 C 0.6987(4) 0.5495(4) 0.3211(3) 0.0408(8) Uani 1 1 d . U . . .
C308 C 0.5903(4) 0.5024(4) 0.3098(4) 0.0566(12) Uani 1 1 d . U . . .
H308 H 0.5919 0.4454 0.2830 0.068 Uiso 1 1 calc R U . . .
C309 C 0.4784(5) 0.5414(5) 0.3392(5) 0.0740(16) Uani 1 1 d . U . . .
H309 H 0.4048 0.5103 0.3317 0.089 Uiso 1 1 calc R U . . .
C310 C 0.4762(5) 0.6252(5) 0.3790(4) 0.0647(13) Uani 1 1 d . U . . .
H310 H 0.4012 0.6507 0.3986 0.078 Uiso 1 1 calc R U . . .
C311 C 0.5827(5) 0.6710(5) 0.3899(4) 0.0666(13) Uani 1 1 d . U . . .
H311 H 0.5803 0.7275 0.4173 0.080 Uiso 1 1 calc R U . . .
C312 C 0.6947(5) 0.6348(4) 0.3608(4) 0.0585(12) Uani 1 1 d . U . . .
H312 H 0.7674 0.6676 0.3679 0.070 Uiso 1 1 calc R U . . .
C313 C 0.9128(4) 0.4051(4) 0.3969(3) 0.0459(9) Uani 1 1 d . U . . .
C314 C 0.8691(5) 0.3997(5) 0.4905(3) 0.0631(13) Uani 1 1 d . U . . .
H314 H 0.8042 0.4466 0.4977 0.076 Uiso 1 1 calc R U . . .
C315 C 0.9237(7) 0.3227(6) 0.5747(4) 0.0886(18) Uani 1 1 d . U . . .
H315 H 0.8939 0.3162 0.6387 0.106 Uiso 1 1 calc R U . . .
C316 C 1.0216(7) 0.2571(6) 0.5617(6) 0.097(2) Uani 1 1 d . U . . .
H316 H 1.0590 0.2075 0.6175 0.116 Uiso 1 1 calc R U . . .
C317 C 1.0646(7) 0.2625(7) 0.4708(6) 0.099(2) Uani 1 1 d . U . . .
H317 H 1.1314 0.2174 0.4639 0.118 Uiso 1 1 calc R U . . .
C318 C 1.0102(5) 0.3347(5) 0.3878(4) 0.0733(15) Uani 1 1 d . U . . .
H318 H 1.0386 0.3365 0.3250 0.088 Uiso 1 1 calc R U . . .
C319 C 0.9427(4) 0.6272(4) 0.2128(3) 0.0411(8) Uani 1 1 d . U . . .
C320 C 0.8938(5) 0.7374(4) 0.1637(4) 0.0607(12) Uani 1 1 d . U . . .
H320 H 0.8090 0.7467 0.1687 0.073 Uiso 1 1 calc R U . . .
C321 C 0.9718(6) 0.8343(5) 0.1067(5) 0.0759(16) Uani 1 1 d . U . . .
H321 H 0.9390 0.9085 0.0737 0.091 Uiso 1 1 calc R U . . .
C322 C 1.0973(5) 0.8213(5) 0.0988(4) 0.0659(13) Uani 1 1 d . U . . .
H322 H 1.1491 0.8866 0.0607 0.079 Uiso 1 1 calc R U . . .
C323 C 1.1452(5) 0.7124(5) 0.1469(4) 0.0607(12) Uani 1 1 d . U . . .
H323 H 1.2300 0.7035 0.1410 0.073 Uiso 1 1 calc R U . . .
C324 C 1.0690(4) 0.6148(4) 0.2045(3) 0.0516(10) Uani 1 1 d . U . . .
H324 H 1.1026 0.5409 0.2375 0.062 Uiso 1 1 calc R U . . .
C14 C 0.8982(7) -0.0918(8) 0.7714(8) 0.129(2) Uani 1 1 d D U . . .

loop_
_atom_site_aniso_label
_atom_site_aniso_U_11
_atom_site_aniso_U_22
_atom_site_aniso_U_33
_atom_site_aniso_U_23
_atom_site_aniso_U_13
_atom_site_aniso_U_12
Ru1 0.0296(2) 0.0330(2) 0.0269(2) -0.01453(16) -0.00165(15) 0.00355(15)
N1 0.0344(16) 0.0451(17) 0.0362(15) -0.0219(14) 0.0023(12) -0.0022(13)
Cl1 0.0608(6) 0.0351(5) 0.0416(5) -0.0159(4) 0.0043(4) -0.0012(4)
Ru2 0.0380(2) 0.0300(2) 0.02393(19) -0.01165(15) -0.00139(15) 0.00784(16)
N2 0.0387(16) 0.0337(15) 0.0285(14) -0.0128(12) -0.0026(12) 0.0046(12)
Cl2 0.0413(5) 0.0660(6) 0.0428(5) -0.0294(5) -0.0133(4) 0.0131(5)
P300 0.0344(5) 0.0387(5) 0.0332(5) -0.0155(4) -0.0008(4) 0.0014(4)
F11 0.084(2) 0.146(3) 0.210(5) -0.126(3) 0.050(3) 0.001(2)
F12 0.084(2) 0.146(3) 0.210(5) -0.126(3) 0.050(3) 0.001(2)
F13 0.084(2) 0.146(3) 0.210(5) -0.126(3) 0.050(3) 0.001(2)
F13A 0.084(2) 0.146(3) 0.210(5) -0.126(3) 0.050(3) 0.001(2)
F12A 0.084(2) 0.146(3) 0.210(5) -0.126(3) 0.050(3) 0.001(2)
F11A 0.084(2) 0.146(3) 0.210(5) -0.126(3) 0.050(3) 0.001(2)
F21 0.146(5) 0.083(3) 0.073(3) -0.008(2) 0.004(3) 0.069(3)
F22 0.154(4) 0.057(2) 0.084(3) 0.012(2) -0.013(3) -0.017(3)
F23 0.155(5) 0.082(3) 0.067(3) -0.026(2) -0.065(3) 0.049(3)
F21A 0.096(8) 0.058(12) 0.056(13) 0.002(10) -0.031(7) 0.012(7)
F22A 0.108(12) 0.057(12) 0.044(7) -0.003(6) -0.010(7) 0.010(9)
F23A 0.102(15) 0.052(8) 0.054(11) -0.014(8) -0.019(10) 0.019(8)
Cl4 0.0458(5) 0.0508(6) 0.0377(5) -0.0165(4) 0.0001(4) 0.0180(4)
Cl3 0.0624(6) 0.0413(5) 0.0378(5) -0.0184(4) -0.0019(4) -0.0021(4)
N12 0.073(3) 0.087(3) 0.054(2) -0.041(2) 0.0248(19) -0.029(2)
N22 0.0436(18) 0.0461(18) 0.0264(15) -0.0154(13) -0.0048(13) 0.0006(14)
C11 0.034(2) 0.060(2) 0.068(3) -0.040(2) 0.0018(18) 0.0021(17)
C12 0.048(2) 0.090(3) 0.092(3) -0.067(3) 0.025(2) -0.018(2)
C13 0.056(2) 0.057(2) 0.0363(19) -0.0206(18) 0.0059(17) -0.0126(19)
C21 0.0352(19) 0.0389(18) 0.0327(17) -0.0178(14) -0.0033(14) 0.0010(15)
C22 0.050(2) 0.0387(18) 0.0327(17) -0.0112(15) -0.0058(15) 0.0025(16)
C23 0.055(2) 0.0374(19) 0.0327(18) -0.0143(15) -0.0040(16) 0.0114(17)
C24 0.091(3) 0.047(2) 0.041(2) -0.0072(18) -0.015(2) 0.016(2)
C301 0.0349(19) 0.0430(19) 0.0359(18) -0.0188(15) -0.0026(14) 0.0049(15)
C302 0.074(3) 0.046(2) 0.037(2) -0.0151(17) -0.0075(19) 0.006(2)
C303 0.092(4) 0.070(3) 0.042(2) -0.029(2) -0.013(2) 0.009(3)
C304 0.070(3) 0.064(3) 0.067(3) -0.041(2) -0.016(2) 0.006(2)
C305 0.045(2) 0.050(2) 0.069(3) -0.029(2) -0.003(2) -0.0047(19)
C306 0.042(2) 0.046(2) 0.044(2) -0.0170(17) 0.0020(17) -0.0004(17)
C307 0.0391(19) 0.042(2) 0.042(2) -0.0200(17) 0.0020(15) 0.0021(15)
C308 0.042(2) 0.063(3) 0.078(3) -0.043(3) -0.005(2) 0.0043(19)
C309 0.042(2) 0.083(4) 0.109(5) -0.054(4) 0.000(3) 0.006(2)
C310 0.052(3) 0.056(3) 0.079(3) -0.026(2) 0.013(2) 0.013(2)
C311 0.073(3) 0.052(3) 0.078(3) -0.035(3) 0.014(3) 0.004(2)
C312 0.054(3) 0.057(3) 0.075(3) -0.042(3) 0.008(2) -0.004(2)
C313 0.048(2) 0.048(2) 0.0374(19) -0.0118(17) -0.0078(16) -0.0058(17)
C314 0.080(3) 0.067(3) 0.041(2) -0.020(2) -0.006(2) -0.018(2)
C315 0.127(5) 0.086(4) 0.045(3) -0.013(3) -0.024(3) -0.037(3)
C316 0.112(5) 0.078(4) 0.084(4) -0.003(3) -0.058(4) -0.016(3)
C317 0.091(4) 0.092(5) 0.094(4) -0.010(3) -0.048(4) 0.019(4)
C318 0.067(3) 0.075(3) 0.067(3) -0.015(3) -0.019(2) 0.023(3)
C319 0.044(2) 0.043(2) 0.0381(19) -0.0193(16) 0.0019(15) -0.0051(16)
C320 0.052(3) 0.045(2) 0.070(3) -0.009(2) 0.002(2) -0.0013(19)
C321 0.078(3) 0.048(3) 0.082(4) -0.009(3) 0.006(3) -0.011(2)
C322 0.073(3) 0.062(3) 0.062(3) -0.027(2) 0.014(2) -0.028(2)
C323 0.046(2) 0.082(3) 0.061(3) -0.038(2) 0.009(2) -0.017(2)
C324 0.044(2) 0.059(3) 0.053(2) -0.026(2) 0.0031(18) -0.0025(18)
C14 0.082(4) 0.147(5) 0.194(6) -0.121(5) 0.056(4) -0.008(3)

loop_
_atom_type_symbol
_atom_type_description
_atom_type_scat_dispersion_real
_atom_type_scat_dispersion_imag
_atom_type_scat_source
C C 0.0033 0.0016 'International Tables Vol C Tables 4.2.6.8 and 6.1.1.4'
H H 0.0000 0.0000 'International Tables Vol C Tables 4.2.6.8 and 6.1.1.4'
N N 0.0061 0.0033 'International Tables Vol C Tables 4.2.6.8 and 6.1.1.4'
F F 0.0171 0.0103 'International Tables Vol C Tables 4.2.6.8 and 6.1.1.4'
P P 0.1023 0.0942 'International Tables Vol C Tables 4.2.6.8 and 6.1.1.4'
Cl Cl 0.1484 0.1585 'International Tables Vol C Tables 4.2.6.8 and 6.1.1.4'
Ru Ru -1.2594 0.8363 'International Tables Vol C Tables 4.2.6.8 and 6.1.1.4'

loop_
_geom_angle_atom_site_label_1
_geom_angle_atom_site_label_2
_geom_angle_atom_site_label_3
_geom_angle
_geom_angle_site_symmetry_1
_geom_angle_site_symmetry_3
N1 Ru1 N1 180.0 2_657 .
N1 Ru1 Cl2 90.27(9) 2_657 2_657
N1 Ru1 Cl2 89.73(9) . 2_657
N1 Ru1 Cl2 89.73(9) 2_657 .
N1 Ru1 Cl2 90.27(9) . .
Cl2 Ru1 Cl2 180.00(3) 2_657 .
N1 Ru1 Cl1 91.03(9) 2_657 2_657
N1 Ru1 Cl1 88.97(9) . 2_657
Cl2 Ru1 Cl1 90.52(4) 2_657 2_657
Cl2 Ru1 Cl1 89.48(4) . 2_657
N1 Ru1 Cl1 88.97(9) 2_657 .
N1 Ru1 Cl1 91.03(9) . .
Cl2 Ru1 Cl1 89.48(4) 2_657 .
Cl2 Ru1 Cl1 90.52(4) . .
Cl1 Ru1 Cl1 180.0 2_657 .
C13 N1 C11 106.7(4) . .
C13 N1 Ru1 127.2(3) . .
C11 N1 Ru1 125.7(3) . .
N2 Ru2 N2 180.0 2_656 .
N2 Ru2 Cl4 89.39(9) 2_656 .
N2 Ru2 Cl4 90.61(9) . .
N2 Ru2 Cl4 90.61(9) 2_656 2_656
N2 Ru2 Cl4 89.39(9) . 2_656
Cl4 Ru2 Cl4 180.00(5) . 2_656
N2 Ru2 Cl3 89.53(9) 2_656 .
N2 Ru2 Cl3 90.47(9) . .
Cl4 Ru2 Cl3 89.71(4) . .
Cl4 Ru2 Cl3 90.29(4) 2_656 .
N2 Ru2 Cl3 90.46(9) 2_656 2_656
N2 Ru2 Cl3 89.54(9) . 2_656
Cl4 Ru2 Cl3 90.29(4) . 2_656
Cl4 Ru2 Cl3 89.71(4) 2_656 2_656
Cl3 Ru2 Cl3 180.0 . 2_656
C21 N2 C23 106.2(3) . .
C21 N2 Ru2 126.8(2) . .
C23 N2 Ru2 126.9(2) . .
C301 P300 C307 111.06(18) . .
C301 P300 C319 109.82(18) . .
C307 P300 C319 108.65(19) . .
C301 P300 C313 106.96(19) . .
C307 P300 C313 110.0(2) . .
C319 P300 C313 110.3(2) . .
C13 N12 C12 106.1(4) . .
C21 N22 C22 107.3(3) . .
C12 C11 N1 106.8(5) . .
N12 C12 C11 108.4(4) . .
N12 C12 C14 122.2(6) . .
C11 C12 C14 129.4(7) . .
N1 C13 N12 112.0(5) . .
N2 C21 N22 111.0(3) . .
C23 C22 N22 106.6(3) . .
C23 C22 C24 130.5(4) . .
N22 C22 C24 123.0(4) . .
C22 C23 N2 108.9(3) . .
F23A C24 F22A 105(2) . .
F23 C24 F21 109.7(6) . .
F23 C24 F22 105.5(5) . .
F21 C24 F22 105.3(6) . .
F23A C24 F21A 106(2) . .
F22A C24 F21A 106(2) . .
F23A C24 C22 114.9(16) . .
F22A C24 C22 114.5(15) . .
F23 C24 C22 112.9(4) . .
F21 C24 C22 110.8(4) . .
F22 C24 C22 112.3(5) . .
F21A C24 C22 109.1(12) . .
C306 C301 C302 120.0(4) . .
C306 C301 P300 119.5(3) . .
C302 C301 P300 120.4(3) . .
C303 C302 C301 118.9(4) . .
C304 C303 C302 120.8(5) . .
C303 C304 C305 120.4(4) . .
C306 C305 C304 119.9(4) . .
C305 C306 C301 120.0(4) . .
C308 C307 C312 119.7(4) . .
C308 C307 P300 120.3(3) . .
C312 C307 P300 120.0(3) . .
C307 C308 C309 119.2(4) . .
C310 C309 C308 120.3(5) . .
C311 C310 C309 120.2(5) . .
C310 C311 C312 120.7(5) . .
C311 C312 C307 119.8(5) . .
C314 C313 C318 119.5(5) . .
C314 C313 P300 121.3(4) . .
C318 C313 P300 119.2(4) . .
C313 C314 C315 119.1(6) . .
C316 C315 C314 119.3(6) . .
C317 C316 C315 121.7(6) . .
C316 C317 C318 119.9(7) . .
C317 C318 C313 120.4(6) . .
C320 C319 C324 119.5(4) . .
C320 C319 P300 120.8(3) . .
C324 C319 P300 119.7(3) . .
C319 C320 C321 119.7(5) . .
C322 C321 C320 120.6(5) . .
C323 C322 C321 119.6(5) . .
C322 C323 C324 120.7(5) . .
C319 C324 C323 120.0(5) . .
F11 C14 F13 109.9(7) . .
F12A C14 F11A 115.4(12) . .
F11 C14 C12 125.3(8) . .
F12A C14 C12 117.0(8) . .
F13 C14 C12 121.1(7) . .
F11A C14 C12 109.1(7) . .
F12A C14 F13A 106.3(9) . .
F11A C14 F13A 100.9(11) . .
C12 C14 F13A 106.5(8) . .
F11 C14 F12 95.9(11) . .
F13 C14 F12 87.0(9) . .
C12 C14 F12 104.9(7) . .

loop_
_geom_bond_atom_site_label_1
_geom_bond_atom_site_label_2
_geom_bond_distance
_geom_bond_site_symmetry_2
Ru1 N1 2.078(3) 2_657
Ru1 N1 2.078(3) .
Ru1 Cl2 2.3620(9) 2_657
Ru1 Cl2 2.3620(9) .
Ru1 Cl1 2.3666(10) 2_657
Ru1 Cl1 2.3666(10) .
N1 C13 1.320(5) .
N1 C11 1.366(5) .
Ru2 N2 2.079(3) 2_656
Ru2 N2 2.079(3) .
Ru2 Cl4 2.3572(9) .
Ru2 Cl4 2.3572(9) 2_656
Ru2 Cl3 2.3794(10) .
Ru2 Cl3 2.3795(10) 2_656
N2 C21 1.323(4) .
N2 C23 1.371(5) .
P300 C301 1.790(4) .
P300 C307 1.793(4) .
P300 C319 1.800(4) .
P300 C313 1.800(4) .
F11 C14 1.252(12) .
F12 C14 1.535(13) .
F13 C14 1.301(11) .
F13A C14 1.490(13) .
F12A C14 1.259(13) .
F11A C14 1.349(12) .
F21 C24 1.326(7) .
F22 C24 1.338(7) .
F23 C24 1.309(7) .
F21A C24 1.37(3) .
F22A C24 1.24(3) .
F23A C24 1.16(3) .
N12 C13 1.321(6) .
N12 C12 1.357(8) .
N22 C21 1.336(5) .
N22 C22 1.371(5) .
C11 C12 1.366(7) .
C12 C14 1.453(8) .
C22 C23 1.358(5) .
C22 C24 1.473(6) .
C301 C306 1.389(6) .
C301 C302 1.397(6) .
C302 C303 1.379(6) .
C303 C304 1.372(7) .
C304 C305 1.376(7) .
C305 C306 1.375(6) .
C307 C308 1.380(6) .
C307 C312 1.387(6) .
C308 C309 1.394(7) .
C309 C310 1.371(8) .
C310 C311 1.352(8) .
C311 C312 1.379(7) .
C313 C314 1.377(6) .
C313 C318 1.389(7) .
C314 C315 1.401(8) .
C315 C316 1.371(11) .
C316 C317 1.338(11) .
C317 C318 1.370(8) .
C319 C320 1.381(6) .
C319 C324 1.384(6) .
C320 C321 1.388(7) .
C321 C322 1.375(8) .
C322 C323 1.362(8) .
C323 C324 1.385(7) .
